data_4517972
loop_
_publ_author_name
'Werner, Philipp'
'W\"achter, Tobias'
'Asyuda, Andika'
'Wiesner, Adrian'
'Kind, Martin'
'Bolte, Michael'
'Weinhardt, Lothar'
'Terfort, Andreas'
'Zharnikov, Michael'

_publ_section_title
;
 Electron Transfer Dynamics and Structural Effects in Benzonitrile
 Monolayers with Tuned Dipole Moments by Differently Positioned Fluorine
 Atoms.
;
_journal_issue 35
_journal_name_full 'ACS applied materials &amp; interfaces'
_journal_page_first 39859
_journal_page_last 39869
_journal_paper_doi 10.1021/acsami.0c10513
_journal_volume 12
_journal_year 2020
_chemical_formula_moiety 'C7 H3 F2 N S'
_chemical_formula_sum 'C7 H3 F2 N S'
_chemical_formula_weight 171.16
_space_group_crystal_system triclinic
_space_group_IT_number 2
_space_group_name_Hall '-P 1'
_space_group_name_H-M_alt 'P -1'
_atom_sites_solution_hydrogens mixed
_audit_creation_method SHELXL-2014/6
_cell_angle_alpha 71.016(13)
_cell_angle_beta 79.716(14)
_cell_angle_gamma 68.033(13)
_cell_formula_units_Z 2
_cell_length_a 6.8340(13)
_cell_length_b 7.0649(12)
_cell_length_c 8.0860(14)
_cell_measurement_reflns_used 2700
_cell_measurement_temperature 173(2)
_cell_measurement_theta_max 25.83
_cell_measurement_theta_min 3.56
_cell_volume 341.65(11)
_computing_cell_refinement 'X-Area (Stoe & Cie, 2001)'
_computing_data_collection 'X-Area (Stoe & Cie, 2001)'
_computing_data_reduction 'X-Area (Stoe & Cie, 2001)'
_computing_molecular_graphics 'XP in SHELXTL-Plus (Sheldrick, 2008)'
_computing_publication_material SHELXL
_computing_structure_refinement 'SHELXL-2014/6 (Sheldrick, 2014)'
_computing_structure_solution 'SHELXS (Sheldrick, 2008)'
_diffrn_ambient_temperature 173(2)
_diffrn_measured_fraction_theta_full 0.992
_diffrn_measured_fraction_theta_max 0.991
_diffrn_measurement_device_type 'STOE IPDS II two-circle-diffractometer'
_diffrn_measurement_method \w
_diffrn_radiation_type MoK\a
_diffrn_radiation_wavelength 0.71073
_diffrn_reflns_av_R_equivalents 0.0229
_diffrn_reflns_av_unetI/netI 0.0219
_diffrn_reflns_Laue_measured_fraction_full 0.992
_diffrn_reflns_Laue_measured_fraction_max 0.991
_diffrn_reflns_limit_h_max 8
_diffrn_reflns_limit_h_min -8
_diffrn_reflns_limit_k_max 8
_diffrn_reflns_limit_k_min -8
_diffrn_reflns_limit_l_max 9
_diffrn_reflns_limit_l_min -9
_diffrn_reflns_number 2700
_diffrn_reflns_point_group_measured_fraction_full 0.992
_diffrn_reflns_point_group_measured_fraction_max 0.991
_diffrn_reflns_theta_full 25.000
_diffrn_reflns_theta_max 25.536
_diffrn_reflns_theta_min 3.569
_diffrn_source 'Genix 3D I\mS microfocus X-ray source'
_exptl_absorpt_coefficient_mu 0.431
_exptl_absorpt_correction_T_max 1.000
_exptl_absorpt_correction_T_min 0.421
_exptl_absorpt_correction_type multi-scan
_exptl_absorpt_process_details 'X-Area (Stoe & Cie, 2001)'
_exptl_crystal_colour colourless
_exptl_crystal_density_diffrn 1.664
_exptl_crystal_description block
_exptl_crystal_F_000 172
_exptl_crystal_size_max 0.290
_exptl_crystal_size_mid 0.290
_exptl_crystal_size_min 0.270
_refine_diff_density_max 0.267
_refine_diff_density_min -0.194
_refine_diff_density_rms 0.048
_refine_ls_extinction_method none
_refine_ls_goodness_of_fit_ref 1.109
_refine_ls_hydrogen_treatment mixed
_refine_ls_matrix_type full
_refine_ls_number_parameters 104
_refine_ls_number_reflns 1272
_refine_ls_number_restraints 0
_refine_ls_restrained_S_all 1.109
_refine_ls_R_factor_all 0.0324
_refine_ls_R_factor_gt 0.0303
_refine_ls_shift/su_max 0.000
_refine_ls_shift/su_mean 0.000
_refine_ls_structure_factor_coef Fsqd
_refine_ls_weighting_details 'w=1/[\s^2^(Fo^2^)+(0.0499P)^2^+0.0932P] where P=(Fo^2^+2Fc^2^)/3'
_refine_ls_weighting_scheme calc
_refine_ls_wR_factor_gt 0.0840
_refine_ls_wR_factor_ref 0.0852
_reflns_Friedel_coverage 0.000
_reflns_number_gt 1198
_reflns_number_total 1272
_reflns_threshold_expression 'I > 2\s(I)'
_cod_data_source_file am0c10513_si_002.cif
_cod_data_source_block te74
_cod_depositor_comments
;Adding full bibliography for 4517969--4517972.cif.

 Adding full bibliography for 4517969--4517972.cif.
;
_cod_database_code 4517972
_shelx_space_group_comment
; 
The symmetry employed for this shelxl refinement is uniquely defined 
by the following loop, which should always be used as a source of 
symmetry information in preference to the above space-group names. 
They are only intended as comments. 
;
_shelx_estimated_absorpt_t_min 0.885
_shelx_estimated_absorpt_t_max 0.892
_shelxl_version_number 2014/6

loop_
_space_group_symop_operation_xyz
'x, y, z'
'-x, -y, -z'

loop_
_atom_site_label
_atom_site_type_symbol
_atom_site_fract_x
_atom_site_fract_y
_atom_site_fract_z
_atom_site_U_iso_or_equiv
_atom_site_adp_type
_atom_site_occupancy
_atom_site_site_symmetry_order
_atom_site_calc_flag
_atom_site_refinement_flags_posn
_atom_site_refinement_flags_adp
_atom_site_refinement_flags_occupancy
_atom_site_disorder_assembly
_atom_site_disorder_group
S1 S 0.23642(7) 0.89297(6) 0.16561(5) 0.03216(18) Uani 1 1 d . . . . .
H1 H 0.250(3) 1.057(4) 0.170(3) 0.047(6) Uiso 1 1 d . . . . .
F1 F 0.28635(17) 1.07633(15) 0.43445(12) 0.0349(3) Uani 1 1 d . . . . .
F2 F 0.21539(16) 0.29546(15) 0.71879(12) 0.0324(3) Uani 1 1 d . . . . .
N1 N 0.2570(2) 0.4231(2) 1.09160(18) 0.0349(4) Uani 1 1 d . . . . .
C1 C 0.2453(2) 0.7784(2) 0.39348(19) 0.0232(3) Uani 1 1 d . . . . .
C2 C 0.2692(2) 0.8814(2) 0.5051(2) 0.0251(3) Uani 1 1 d . . . . .
C3 C 0.2772(2) 0.7942(2) 0.6829(2) 0.0250(3) Uani 1 1 d . . . . .
H3 H 0.2956 0.8687 0.7545 0.030 Uiso 1 1 calc R U . . .
C4 C 0.2575(2) 0.5932(2) 0.75671(19) 0.0227(3) Uani 1 1 d . . . . .
C5 C 0.2332(2) 0.4897(2) 0.6461(2) 0.0237(3) Uani 1 1 d . . . . .
C6 C 0.2279(2) 0.5766(2) 0.46764(19) 0.0243(3) Uani 1 1 d . . . . .
H6 H 0.2125 0.5008 0.3958 0.029 Uiso 1 1 calc R U . . .
C7 C 0.2584(3) 0.4974(3) 0.9428(2) 0.0268(4) Uani 1 1 d . . . . .

loop_
_atom_site_aniso_label
_atom_site_aniso_U_11
_atom_site_aniso_U_22
_atom_site_aniso_U_33
_atom_site_aniso_U_23
_atom_site_aniso_U_13
_atom_site_aniso_U_12
S1 0.0474(3) 0.0270(3) 0.0183(2) -0.00321(16) -0.00400(16) -0.01033(19)
F1 0.0587(6) 0.0211(5) 0.0271(5) -0.0018(4) -0.0054(4) -0.0191(4)
F2 0.0502(6) 0.0226(5) 0.0287(5) -0.0029(4) -0.0053(4) -0.0197(4)
N1 0.0510(9) 0.0321(8) 0.0220(8) -0.0031(6) -0.0031(6) -0.0182(7)
C1 0.0249(7) 0.0219(8) 0.0191(7) -0.0045(6) -0.0019(5) -0.0047(6)
C2 0.0306(8) 0.0174(7) 0.0249(8) -0.0030(6) -0.0016(6) -0.0082(6)
C3 0.0318(8) 0.0222(8) 0.0230(8) -0.0079(6) -0.0023(6) -0.0099(6)
C4 0.0259(7) 0.0210(8) 0.0197(7) -0.0045(6) -0.0014(5) -0.0073(6)
C5 0.0253(7) 0.0187(8) 0.0256(8) -0.0043(6) -0.0018(6) -0.0075(6)
C6 0.0276(8) 0.0232(8) 0.0236(8) -0.0084(6) -0.0034(6) -0.0081(6)
C7 0.0329(8) 0.0227(8) 0.0260(9) -0.0068(6) -0.0017(6) -0.0110(6)

loop_
_atom_type_symbol
_atom_type_description
_atom_type_scat_dispersion_real
_atom_type_scat_dispersion_imag
_atom_type_scat_source
C C 0.0033 0.0016 'International Tables Vol C Tables 4.2.6.8 and 6.1.1.4'
H H 0.0000 0.0000 'International Tables Vol C Tables 4.2.6.8 and 6.1.1.4'
F F 0.0171 0.0103 'International Tables Vol C Tables 4.2.6.8 and 6.1.1.4'
N N 0.0061 0.0033 'International Tables Vol C Tables 4.2.6.8 and 6.1.1.4'
S S 0.1246 0.1234 'International Tables Vol C Tables 4.2.6.8 and 6.1.1.4'

loop_
_geom_angle_atom_site_label_1
_geom_angle_atom_site_label_2
_geom_angle_atom_site_label_3
_geom_angle
_geom_angle_site_symmetry_1
_geom_angle_site_symmetry_3
_geom_angle_publ_flag
C1 S1 H1 94.3(10) . . ?
C2 C1 C6 118.01(13) . . ?
C2 C1 S1 122.45(12) . . ?
C6 C1 S1 119.54(11) . . ?
F1 C2 C3 118.44(14) . . ?
F1 C2 C1 118.36(13) . . ?
C3 C2 C1 123.20(14) . . ?
C2 C3 C4 118.60(14) . . ?
C2 C3 H3 120.7 . . ?
C4 C3 H3 120.7 . . ?
C5 C4 C3 118.50(14) . . ?
C5 C4 C7 120.69(14) . . ?
C3 C4 C7 120.81(14) . . ?
F2 C5 C6 119.34(14) . . ?
F2 C5 C4 117.94(14) . . ?
C6 C5 C4 122.72(14) . . ?
C5 C6 C1 118.97(14) . . ?
C5 C6 H6 120.5 . . ?
C1 C6 H6 120.5 . . ?
N1 C7 C4 179.12(18) . . ?

loop_
_geom_bond_atom_site_label_1
_geom_bond_atom_site_label_2
_geom_bond_distance
_geom_bond_site_symmetry_2
_geom_bond_publ_flag
S1 C1 1.7569(15) . ?
S1 H1 1.21(2) . ?
F1 C2 1.3494(18) . ?
F2 C5 1.3479(18) . ?
N1 C7 1.145(2) . ?
C1 C2 1.393(2) . ?
C1 C6 1.397(2) . ?
C2 C3 1.369(2) . ?
C3 C4 1.397(2) . ?
C3 H3 0.9500 . ?
C4 C5 1.390(2) . ?
C4 C7 1.435(2) . ?
C5 C6 1.373(2) . ?
C6 H6 0.9500 . ?

loop_
_geom_hbond_atom_site_label_D
_geom_hbond_atom_site_label_H
_geom_hbond_atom_site_label_A
_geom_hbond_distance_DH
_geom_hbond_distance_HA
_geom_hbond_distance_DA
_geom_hbond_angle_DHA
_geom_hbond_site_symmetry_A
S1 H1 N1 1.21(2) 2.47(2) 3.6485(17) 164.1(15) 1_564
S1 H1 F1 1.21(2) 2.25(2) 2.9913(11) 116.3(14) .

loop_
_geom_torsion_atom_site_label_1
_geom_torsion_atom_site_label_2
_geom_torsion_atom_site_label_3
_geom_torsion_atom_site_label_4
_geom_torsion
_geom_torsion_site_symmetry_1
_geom_torsion_site_symmetry_2
_geom_torsion_site_symmetry_3
_geom_torsion_site_symmetry_4
_geom_torsion_publ_flag
C6 C1 C2 F1 179.97(13) . . . . ?
S1 C1 C2 F1 -0.1(2) . . . . ?
C6 C1 C2 C3 0.3(2) . . . . ?
S1 C1 C2 C3 -179.80(12) . . . . ?
F1 C2 C3 C4 179.40(13) . . . . ?
C1 C2 C3 C4 -0.9(2) . . . . ?
C2 C3 C4 C5 0.7(2) . . . . ?
C2 C3 C4 C7 -178.14(14) . . . . ?
C3 C4 C5 F2 179.68(13) . . . . ?
C7 C4 C5 F2 -1.5(2) . . . . ?
C3 C4 C5 C6 0.1(2) . . . . ?
C7 C4 C5 C6 178.92(14) . . . . ?
F2 C5 C6 C1 179.69(13) . . . . ?
C4 C5 C6 C1 -0.7(2) . . . . ?
C2 C1 C6 C5 0.5(2) . . . . ?
S1 C1 C6 C5 -179.42(11) . . . . ?
